data_4347341
loop_
_publ_author_name
'Bera, Sachinath'
'Mondal, Sandip'
'Maity, Suvendu'
'Weyherm\"uller, Thomas'
'Ghosh, Prasanta'

_publ_section_title
;
 Radical and Non-Radical States of the [Os(PIQ)] Core (PIQ =
 9,10-Phenanthreneiminoquinone): Iminosemiquinone to Iminoquinone
 Conversion Promoted o-Metalation Reaction.
;
_journal_issue 10
_journal_name_full 'Inorganic chemistry'
_journal_page_first 4746
_journal_page_last 4756
_journal_paper_doi 10.1021/acs.inorgchem.6b00040
_journal_volume 55
_journal_year 2016
_chemical_formula_moiety 'C51 H39 Br N O2 Os P2'
_chemical_formula_sum 'C51 H39 Br N O2 Os P2'
_chemical_formula_weight 1029.88
_space_group_crystal_system monoclinic
_space_group_IT_number 15
_space_group_name_Hall '-C 2yc'
_space_group_name_H-M_alt 'C 1 2/c 1'
_atom_sites_solution_hydrogens geom
_atom_sites_solution_primary direct
_atom_sites_solution_secondary difmap
_audit_creation_method SHELXL-2013
_cell_angle_alpha 90
_cell_angle_beta 117.499(3)
_cell_angle_gamma 90
_cell_formula_units_Z 4
_cell_length_a 23.820(3)
_cell_length_b 11.711(2)
_cell_length_c 18.232(2)
_cell_measurement_reflns_used 9962
_cell_measurement_temperature 297(2)
_cell_measurement_theta_max 28.27
_cell_measurement_theta_min 3.10
_cell_volume 4511.3(11)
_computing_cell_refinement 'Bruker SAINT'
_computing_data_collection 'Bruker APEX2'
_computing_data_reduction 'Bruker SAINT'
_computing_structure_refinement 'SHELXL-2014 (Sheldrick 2014)'
_computing_structure_solution 'SHELXS-97 (Sheldrick 2008)'
_diffrn_ambient_temperature 297(2)
_diffrn_measured_fraction_theta_full 0.991
_diffrn_measured_fraction_theta_max 0.991
_diffrn_measurement_device_type 'Bruker APEX-II CCD'
_diffrn_measurement_method '\f and \w scans'
_diffrn_radiation_type MoK\a
_diffrn_radiation_wavelength 0.71073
_diffrn_reflns_av_R_equivalents 0.0382
_diffrn_reflns_av_unetI/netI 0.0263
_diffrn_reflns_Laue_measured_fraction_full 0.991
_diffrn_reflns_Laue_measured_fraction_max 0.991
_diffrn_reflns_limit_h_max 31
_diffrn_reflns_limit_h_min -31
_diffrn_reflns_limit_k_max 15
_diffrn_reflns_limit_k_min -15
_diffrn_reflns_limit_l_max 24
_diffrn_reflns_limit_l_min -24
_diffrn_reflns_number 32930
_diffrn_reflns_point_group_measured_fraction_full 0.991
_diffrn_reflns_point_group_measured_fraction_max 0.991
_diffrn_reflns_theta_full 25.242
_diffrn_reflns_theta_max 28.281
_diffrn_reflns_theta_min 3.101
_exptl_absorpt_coefficient_mu 3.823
_exptl_absorpt_correction_T_max 0.388
_exptl_absorpt_correction_T_min 0.149
_exptl_absorpt_correction_type multi-scan
_exptl_crystal_colour blue
_exptl_crystal_density_diffrn 1.516
_exptl_crystal_description prism
_exptl_crystal_F_000 2036
_exptl_crystal_size_max 0.750
_exptl_crystal_size_mid 0.450
_exptl_crystal_size_min 0.300
_refine_diff_density_max 2.187
_refine_diff_density_min -2.271
_refine_diff_density_rms 0.116
_refine_ls_extinction_coef 0.00369(15)
_refine_ls_extinction_expression Fc^*^=kFc[1+0.001xFc^2^\l^3^/sin(2\q)]^-1/4^
_refine_ls_extinction_method SHELXL
_refine_ls_goodness_of_fit_ref 1.126
_refine_ls_hydrogen_treatment constr
_refine_ls_matrix_type full
_refine_ls_number_parameters 277
_refine_ls_number_reflns 5568
_refine_ls_number_restraints 0
_refine_ls_restrained_S_all 1.126
_refine_ls_R_factor_all 0.0334
_refine_ls_R_factor_gt 0.0310
_refine_ls_shift/su_max 0.002
_refine_ls_shift/su_mean 0.000
_refine_ls_structure_factor_coef Fsqd
_refine_ls_weighting_details
;
 w=1/[\s^2^(Fo^2^)+(0.0190P)^2^+28.7594P]
 where P=(Fo^2^+2Fc^2^)/3
;
_refine_ls_weighting_scheme calc
_refine_ls_wR_factor_gt 0.0743
_refine_ls_wR_factor_ref 0.0761
_reflns_Friedel_coverage 0.000
_reflns_number_gt 5280
_reflns_number_total 5568
_reflns_threshold_expression 'I > 2\s(I)'
_cod_data_source_file 1.cif
_cod_data_source_block 1
_cod_original_sg_symbol_H-M 'C 2/c'
_cod_database_code 4347341
_shelx_space_group_comment
;
The symmetry employed for this shelxl refinement is uniquely defined
by the following loop, which should always be used as a source of
symmetry information in preference to the above space-group names.
They are only intended as comments.
;
_shelx_estimated_absorpt_t_min 0.162
_shelx_estimated_absorpt_t_max 0.393
_shelxl_version_number 2013-2

loop_
_space_group_symop_operation_xyz
'x, y, z'
'-x, y, -z+1/2'
'x+1/2, y+1/2, z'
'-x+1/2, y+1/2, -z+1/2'
'-x, -y, -z'
'x, -y, z-1/2'
'-x+1/2, -y+1/2, -z'
'x+1/2, -y+1/2, z-1/2'

loop_
_atom_site_label
_atom_site_type_symbol
_atom_site_fract_x
_atom_site_fract_y
_atom_site_fract_z
_atom_site_U_iso_or_equiv
_atom_site_adp_type
_atom_site_occupancy
_atom_site_site_symmetry_order
_atom_site_calc_flag
_atom_site_refinement_flags_posn
_atom_site_refinement_flags_adp
_atom_site_refinement_flags_occupancy
_atom_site_disorder_assembly
_atom_site_disorder_group
Os1 Os 0.5000 0.87002(2) 0.7500 0.02081(8) Uani 1 2 d S T P . .
Br10 Br 0.53482(7) 0.73598(12) 0.87400(11) 0.0313(3) Uani 0.5 1 d . . P A .
O12 O 0.5395(8) 0.7095(12) 0.8925(9) 0.062(5) Uani 0.5 1 d . . P . .
C11 C 0.5235(5) 0.7627(11) 0.8358(7) 0.038(2) Uani 0.5 1 d . . P A .
O1 O 0.52245(12) 1.0077(2) 0.83066(15) 0.0238(5) Uani 0.5 1 d . . P A 1
N9 N 0.52245(12) 1.0077(2) 0.83066(15) 0.0238(5) Uani 0.5 1 d . . P A 2
H9 H 0.5372 1.0002 0.8833 0.029 Uiso 0.5 1 calc R U P A 2
C2 C 0.51216(15) 1.1054(3) 0.7942(2) 0.0254(7) Uani 1 1 d . . . . .
C3 C 0.52301(17) 1.2123(3) 0.8388(2) 0.0288(7) Uani 1 1 d . . . . .
C4 C 0.5432(2) 1.2132(4) 0.9238(3) 0.0432(10) Uani 1 1 d . . . . .
H4 H 0.5511 1.1443 0.9522 0.052 Uiso 1 1 calc R U . . .
C5 C 0.5515(3) 1.3134(4) 0.9661(3) 0.0594(14) Uani 1 1 d . . . . .
H5 H 0.5637 1.3126 1.0225 0.071 Uiso 1 1 calc R U . . .
C6 C 0.5414(3) 1.4169(4) 0.9240(3) 0.0633(15) Uani 1 1 d . . . . .
H6 H 0.5480 1.4856 0.9525 0.076 Uiso 1 1 calc R U . . .
C7 C 0.5219(3) 1.4170(4) 0.8406(3) 0.0521(12) Uani 1 1 d . . . . .
H7 H 0.5153 1.4868 0.8135 0.062 Uiso 1 1 calc R U . . .
C8 C 0.51124(19) 1.3170(3) 0.7945(2) 0.0345(8) Uani 1 1 d . . . . .
P20 P 0.60555(4) 0.86712(7) 0.76567(5) 0.02334(17) Uani 1 1 d . . . . .
C21 C 0.67175(16) 0.8858(3) 0.8692(2) 0.0295(7) Uani 1 1 d . . . . .
C22 C 0.6625(2) 0.9275(4) 0.9337(3) 0.0459(10) Uani 1 1 d . . . . .
H22 H 0.6218 0.9446 0.9252 0.055 Uiso 1 1 calc R U . . .
C23 C 0.7138(2) 0.9441(6) 1.0112(3) 0.0611(14) Uani 1 1 d . . . . .
H23 H 0.7073 0.9723 1.0544 0.073 Uiso 1 1 calc R U . . .
C24 C 0.7741(2) 0.9189(5) 1.0241(3) 0.0599(14) Uani 1 1 d . . . . .
H24 H 0.8084 0.9308 1.0759 0.072 Uiso 1 1 calc R U . . .
C25 C 0.7838(2) 0.8770(5) 0.9617(3) 0.0597(14) Uani 1 1 d . . . . .
H25 H 0.8246 0.8598 0.9709 0.072 Uiso 1 1 calc R U . . .
C26 C 0.73279(19) 0.8595(4) 0.8839(3) 0.0475(11) Uani 1 1 d . . . . .
H26 H 0.7397 0.8299 0.8415 0.057 Uiso 1 1 calc R U . . .
C31 C 0.62815(17) 0.7366(4) 0.7315(2) 0.0343(8) Uani 1 1 d . . . . .
C32 C 0.6116(2) 0.6331(4) 0.7523(3) 0.0489(11) Uani 1 1 d . . . . .
H32 H 0.5869 0.6318 0.7796 0.059 Uiso 1 1 calc R U . . .
C33 C 0.6313(3) 0.5310(5) 0.7332(4) 0.0701(17) Uani 1 1 d . . . . .
H33 H 0.6201 0.4620 0.7481 0.084 Uiso 1 1 calc R U . . .
C34 C 0.6671(3) 0.5316(6) 0.6927(4) 0.0774(19) Uani 1 1 d . . . . .
H34 H 0.6799 0.4630 0.6794 0.093 Uiso 1 1 calc R U . . .
C35 C 0.6843(3) 0.6329(6) 0.6713(4) 0.0725(18) Uani 1 1 d . . . . .
H35 H 0.7088 0.6328 0.6437 0.087 Uiso 1 1 calc R U . . .
C36 C 0.6652(2) 0.7365(5) 0.6908(3) 0.0522(12) Uani 1 1 d . . . . .
H36 H 0.6773 0.8051 0.6766 0.063 Uiso 1 1 calc R U . . .
C41 C 0.61475(17) 0.9813(4) 0.7045(2) 0.0343(8) Uani 1 1 d . . . . .
C42 C 0.6446(2) 1.0814(4) 0.7403(3) 0.0568(13) Uani 1 1 d . . . . .
H42 H 0.6658 1.0878 0.7976 0.068 Uiso 1 1 calc R U . . .
C43 C 0.6436(3) 1.1734(6) 0.6915(4) 0.080(2) Uani 1 1 d . . . . .
H43 H 0.6634 1.2416 0.7160 0.096 Uiso 1 1 calc R U . . .
C44 C 0.6128(3) 1.1628(6) 0.6064(4) 0.0753(19) Uani 1 1 d . . . . .
H44 H 0.6126 1.2238 0.5737 0.090 Uiso 1 1 calc R U . . .
C45 C 0.5827(3) 1.0635(5) 0.5700(3) 0.0595(14) Uani 1 1 d . . . . .
H45 H 0.5623 1.0566 0.5127 0.071 Uiso 1 1 calc R U . . .
C46 C 0.5828(2) 0.9744(4) 0.6184(3) 0.0447(10) Uani 1 1 d . . . . .
H46 H 0.5611 0.9078 0.5935 0.054 Uiso 1 1 calc R U . . .

loop_
_atom_site_aniso_label
_atom_site_aniso_U_11
_atom_site_aniso_U_22
_atom_site_aniso_U_33
_atom_site_aniso_U_23
_atom_site_aniso_U_13
_atom_site_aniso_U_12
Os1 0.02252(11) 0.01484(10) 0.02456(11) 0.000 0.01045(7) 0.000
Br10 0.0360(5) 0.0230(6) 0.0301(7) 0.0028(6) 0.0113(5) 0.0004(4)
O12 0.071(7) 0.054(8) 0.057(8) 0.013(5) 0.027(6) -0.004(6)
C11 0.030(4) 0.052(6) 0.029(5) -0.009(5) 0.010(4) -0.017(4)
O1 0.0282(12) 0.0158(11) 0.0259(12) -0.0011(9) 0.0111(10) 0.0017(9)
N9 0.0282(12) 0.0158(11) 0.0259(12) -0.0011(9) 0.0111(10) 0.0017(9)
C2 0.0240(15) 0.0160(14) 0.0323(17) 0.0002(12) 0.0096(13) -0.0001(12)
C3 0.0327(17) 0.0130(14) 0.0348(18) -0.0016(12) 0.0105(14) -0.0020(12)
C4 0.059(3) 0.027(2) 0.037(2) -0.0048(16) 0.0161(19) -0.0018(18)
C5 0.085(4) 0.040(3) 0.043(2) -0.014(2) 0.021(3) -0.005(2)
C6 0.097(4) 0.026(2) 0.058(3) -0.019(2) 0.028(3) -0.006(2)
C7 0.070(3) 0.0187(19) 0.056(3) -0.0069(18) 0.019(2) -0.0036(19)
C8 0.040(2) 0.0098(15) 0.046(2) 0.0019(13) 0.0128(17) -0.0028(13)
P20 0.0214(4) 0.0231(4) 0.0250(4) -0.0012(3) 0.0102(3) -0.0007(3)
C21 0.0256(16) 0.0301(18) 0.0278(16) 0.0002(13) 0.0080(13) -0.0029(13)
C22 0.036(2) 0.061(3) 0.036(2) -0.009(2) 0.0128(17) 0.0000(19)
C23 0.051(3) 0.088(4) 0.034(2) -0.013(2) 0.011(2) -0.004(3)
C24 0.042(2) 0.072(4) 0.040(2) -0.005(2) -0.0039(19) -0.007(2)
C25 0.026(2) 0.079(4) 0.057(3) -0.007(3) 0.0039(19) 0.002(2)
C26 0.0280(19) 0.064(3) 0.045(2) -0.009(2) 0.0111(17) -0.0005(19)
C31 0.0275(17) 0.038(2) 0.0334(18) -0.0084(15) 0.0109(14) 0.0065(15)
C32 0.046(2) 0.037(2) 0.064(3) -0.009(2) 0.025(2) 0.0070(18)
C33 0.066(3) 0.041(3) 0.101(5) -0.016(3) 0.037(3) 0.011(2)
C34 0.075(4) 0.062(4) 0.095(5) -0.019(3) 0.039(4) 0.026(3)
C35 0.064(3) 0.095(5) 0.071(4) -0.013(3) 0.041(3) 0.025(3)
C36 0.045(2) 0.063(3) 0.053(3) -0.003(2) 0.027(2) 0.011(2)
C41 0.0277(17) 0.040(2) 0.0385(19) 0.0078(16) 0.0181(15) -0.0008(15)
C42 0.054(3) 0.048(3) 0.053(3) 0.011(2) 0.012(2) -0.019(2)
C43 0.079(4) 0.055(3) 0.086(4) 0.019(3) 0.021(3) -0.026(3)
C44 0.065(3) 0.080(4) 0.080(4) 0.046(3) 0.034(3) -0.003(3)
C45 0.056(3) 0.078(4) 0.052(3) 0.024(3) 0.031(2) 0.001(3)
C46 0.048(2) 0.053(3) 0.036(2) 0.0062(19) 0.0220(18) 0.001(2)

loop_
_atom_type_symbol
_atom_type_description
_atom_type_scat_dispersion_real
_atom_type_scat_dispersion_imag
_atom_type_scat_source
C C 0.0033 0.0016 'International Tables Vol C Tables 4.2.6.8 and 6.1.1.4'
H H 0.0000 0.0000 'International Tables Vol C Tables 4.2.6.8 and 6.1.1.4'
N N 0.0061 0.0033 'International Tables Vol C Tables 4.2.6.8 and 6.1.1.4'
O O 0.0106 0.0060 'International Tables Vol C Tables 4.2.6.8 and 6.1.1.4'
P P 0.1023 0.0942 'International Tables Vol C Tables 4.2.6.8 and 6.1.1.4'
Br Br -0.2901 2.4595 'International Tables Vol C Tables 4.2.6.8 and 6.1.1.4'
Os Os -1.2165 7.6030 'International Tables Vol C Tables 4.2.6.8 and 6.1.1.4'

loop_
_geom_angle_atom_site_label_1
_geom_angle_atom_site_label_2
_geom_angle_atom_site_label_3
_geom_angle
_geom_angle_site_symmetry_1
_geom_angle_site_symmetry_3
C11 Os1 C11 96.0(6) . 2_656
C11 Os1 O1 92.8(3) . .
C11 Os1 O1 171.1(3) 2_656 .
C11 Os1 N9 171.1(3) . 2_656
C11 Os1 N9 92.8(3) 2_656 2_656
C11 Os1 O1 171.1(3) . 2_656
C11 Os1 O1 92.8(3) 2_656 2_656
O1 Os1 O1 78.29(14) . 2_656
C11 Os1 P20 89.0(3) . 2_656
C11 Os1 P20 89.9(3) 2_656 2_656
O1 Os1 P20 90.48(7) . 2_656
N9 Os1 P20 90.78(7) 2_656 2_656
O1 Os1 P20 90.78(7) 2_656 2_656
C11 Os1 P20 89.9(3) . .
C11 Os1 P20 89.0(3) 2_656 .
O1 Os1 P20 90.78(7) . .
N9 Os1 P20 90.48(7) 2_656 .
O1 Os1 P20 90.48(7) 2_656 .
P20 Os1 P20 178.38(4) 2_656 .
C11 Os1 Br10 100.1(3) . 2_656
C11 Os1 Br10 4.1(3) 2_656 2_656
O1 Os1 Br10 167.04(8) . 2_656
N9 Os1 Br10 88.75(8) 2_656 2_656
O1 Os1 Br10 88.75(8) 2_656 2_656
P20 Os1 Br10 89.53(4) 2_656 2_656
P20 Os1 Br10 89.48(4) . 2_656
C11 Os1 Br10 4.1(3) . .
C11 Os1 Br10 100.1(3) 2_656 .
O1 Os1 Br10 88.75(8) . .
N9 Os1 Br10 167.04(8) 2_656 .
O1 Os1 Br10 167.04(8) 2_656 .
P20 Os1 Br10 89.48(4) 2_656 .
P20 Os1 Br10 89.53(4) . .
Br10 Os1 Br10 104.21(7) 2_656 .
C11 Br10 Os1 11.2(8) . .
Br10 C11 O12 7.3(9) . .
Br10 C11 Os1 164.7(11) . .
O12 C11 Os1 172.0(13) . .
C2 O1 Os1 113.5(2) . .
O1 C2 C2 117.38(19) . 2_656
O1 C2 C3 122.4(3) . .
C2 C2 C3 120.20(19) 2_656 .
C4 C3 C8 120.1(3) . .
C4 C3 C2 120.7(3) . .
C8 C3 C2 119.2(3) . .
C5 C4 C3 121.3(4) . .
C4 C5 C6 119.4(5) . .
C7 C6 C5 119.7(4) . .
C6 C7 C8 122.9(4) . .
C7 C8 C3 116.6(4) . .
C7 C8 C8 122.9(3) . 2_656
C3 C8 C8 120.5(2) . 2_656
C41 P20 C31 105.60(19) . .
C41 P20 C21 104.75(17) . .
C31 P20 C21 101.68(17) . .
C41 P20 Os1 109.49(12) . .
C31 P20 Os1 115.48(13) . .
C21 P20 Os1 118.57(12) . .
C22 C21 C26 118.6(4) . .
C22 C21 P20 121.3(3) . .
C26 C21 P20 120.0(3) . .
C21 C22 C23 120.3(4) . .
C24 C23 C22 120.0(5) . .
C25 C24 C23 120.3(4) . .
C24 C25 C26 120.2(5) . .
C21 C26 C25 120.5(4) . .
C32 C31 C36 118.5(4) . .
C32 C31 P20 118.4(3) . .
C36 C31 P20 122.9(4) . .
C31 C32 C33 121.1(5) . .
C34 C33 C32 120.0(6) . .
C33 C34 C35 120.2(5) . .
C34 C35 C36 120.3(5) . .
C31 C36 C35 119.8(5) . .
C42 C41 C46 118.6(4) . .
C42 C41 P20 121.3(3) . .
C46 C41 P20 119.3(3) . .
C41 C42 C43 120.4(5) . .
C44 C43 C42 119.5(6) . .
C45 C44 C43 120.6(5) . .
C46 C45 C44 119.5(5) . .
C45 C46 C41 121.3(5) . .

loop_
_geom_bond_atom_site_label_1
_geom_bond_atom_site_label_2
_geom_bond_distance
_geom_bond_site_symmetry_2
Os1 C11 1.878(14) .
Os1 C11 1.878(14) 2_656
Os1 O1 2.079(2) .
Os1 N9 2.079(2) 2_656
Os1 O1 2.079(2) 2_656
Os1 P20 2.3958(9) 2_656
Os1 P20 2.3959(9) .
Os1 Br10 2.5556(18) 2_656
Os1 Br10 2.5556(18) .
Br10 C11 0.695(13) .
O12 C11 1.113(14) .
O1 C2 1.288(4) .
C2 C2 1.440(7) 2_656
C2 C3 1.450(5) .
C3 C4 1.394(6) .
C3 C8 1.423(5) .
C4 C5 1.368(6) .
C5 C6 1.395(8) .
C6 C7 1.369(7) .
C7 C8 1.395(5) .
C8 C8 1.454(8) 2_656
P20 C41 1.819(4) .
P20 C31 1.823(4) .
P20 C21 1.830(4) .
C21 C22 1.382(6) .
C21 C26 1.386(6) .
C22 C23 1.390(6) .
C23 C24 1.378(8) .
C24 C25 1.351(8) .
C25 C26 1.393(6) .
C31 C32 1.380(7) .
C31 C36 1.392(6) .
C32 C33 1.386(6) .
C33 C34 1.362(9) .
C34 C35 1.369(10) .
C35 C36 1.397(7) .
C41 C42 1.371(6) .
C41 C46 1.394(6) .
C42 C43 1.389(7) .
C43 C44 1.382(9) .
C44 C45 1.367(9) .
C45 C46 1.366(6) .
